data_2212335
loop_
_publ_author_name
'Hong Deng'
'Yong-Cai Qiu'
'Rong-Hua Zeng'
'Feng Sun'

_publ_section_title
;
 Diaquabis[5-(pyrazin-2-yl)tetrazolato]iron(II)
;
_journal_coeditor_code RZ2099
_journal_issue 2
_journal_name_full 'Acta Crystallographica Section E'
_journal_page_first m450
_journal_page_last m451
_journal_paper_doi 10.1107/S1600536806055486
_journal_volume 63
_journal_year 2007
_chemical_formula_iupac '[Fe (C5 H3 N3)2 (H2 O)2]'
_chemical_formula_moiety 'C10 H10 Fe N12 O2'
_chemical_formula_sum 'C10 H10 Fe N12 O2'
_chemical_formula_weight 386.15
_chemical_name_systematic
;
Diaquabis[5-(pyrazin-2-yl)tetrazolato]iron(II)
;
_space_group_IT_number 14
_symmetry_cell_setting monoclinic
_symmetry_space_group_name_Hall '-P 2yn'
_symmetry_space_group_name_H-M 'P 1 21/n 1'
_atom_sites_solution_hydrogens geom
_atom_sites_solution_primary direct
_atom_sites_solution_secondary difmap
_audit_creation_method SHELXL-97
_cell_angle_alpha 90.00
_cell_angle_beta 105.454(5)
_cell_angle_gamma 90.00
_cell_formula_units_Z 2
_cell_length_a 6.0326(5)
_cell_length_b 11.4804(7)
_cell_length_c 10.8416(7)
_cell_measurement_reflns_used 1679
_cell_measurement_temperature 293(2)
_cell_measurement_theta_max 28.12
_cell_measurement_theta_min 2.64
_cell_volume 723.71(9)
_computing_cell_refinement 'SAINT (Bruker, 1999)'
_computing_data_collection 'SMART (Bruker,1998)'
_computing_data_reduction SAINT
_computing_molecular_graphics 'SHELXTL (Bruker, 1998)'
_computing_publication_material SHELXTL
_computing_structure_refinement 'SHELXL97 (Sheldrick, 1997)'
_computing_structure_solution 'SHELXS97 (Sheldrick, 1997)'
_diffrn_ambient_temperature 293(2)
_diffrn_measured_fraction_theta_full 0.998
_diffrn_measured_fraction_theta_max 0.998
_diffrn_measurement_device_type 'Bruker APEX-II area-detector'
_diffrn_measurement_method '\f and \w'
_diffrn_radiation_monochromator graphite
_diffrn_radiation_source 'fine-focus sealed tube'
_diffrn_radiation_type MoK\a
_diffrn_radiation_wavelength 0.71073
_diffrn_reflns_av_R_equivalents 0.0351
_diffrn_reflns_av_sigmaI/netI 0.0402
_diffrn_reflns_limit_h_max 4
_diffrn_reflns_limit_h_min -7
_diffrn_reflns_limit_k_max 14
_diffrn_reflns_limit_k_min -15
_diffrn_reflns_limit_l_max 14
_diffrn_reflns_limit_l_min -14
_diffrn_reflns_number 5759
_diffrn_reflns_theta_full 27.69
_diffrn_reflns_theta_max 27.69
_diffrn_reflns_theta_min 2.64
_diffrn_standards_interval_count 0
_diffrn_standards_interval_time 0
_diffrn_standards_number 0
_exptl_absorpt_coefficient_mu 1.081
_exptl_absorpt_correction_T_max 0.8292
_exptl_absorpt_correction_T_min 0.7738
_exptl_absorpt_correction_type multi-scan
_exptl_absorpt_process_details '(SADABS; Sheldrick, 1996)'
_exptl_crystal_colour red
_exptl_crystal_density_diffrn 1.772
_exptl_crystal_density_method 'not measured'
_exptl_crystal_description prism
_exptl_crystal_F_000 392
_exptl_crystal_size_max 0.25
_exptl_crystal_size_mid 0.20
_exptl_crystal_size_min 0.18
_refine_diff_density_max 0.303
_refine_diff_density_min -0.364
_refine_ls_extinction_method none
_refine_ls_goodness_of_fit_ref 1.022
_refine_ls_hydrogen_treatment mixed
_refine_ls_matrix_type full
_refine_ls_number_parameters 123
_refine_ls_number_reflns 1679
_refine_ls_number_restraints 0
_refine_ls_restrained_S_all 1.022
_refine_ls_R_factor_all 0.0514
_refine_ls_R_factor_gt 0.0324
_refine_ls_shift/su_max 0.000
_refine_ls_shift/su_mean 0.000
_refine_ls_structure_factor_coef Fsqd
_refine_ls_weighting_details 'calc w=1/[\s^2^(Fo^2^)+(0.0289P)^2^+0.2572P] where P=(Fo^2^+2Fc^2^)/3'
_refine_ls_weighting_scheme calc
_refine_ls_wR_factor_gt 0.0670
_refine_ls_wR_factor_ref 0.0756
_reflns_number_gt 1270
_reflns_number_total 1679
_reflns_threshold_expression I>2\s(I)
_cod_data_source_file rz2099.cif
_cod_data_source_block I
_cod_original_sg_symbol_H-M 'P 21/n'
_cod_database_code 2212335
_cod_database_fobs_code 2212335

loop_
_symmetry_equiv_pos_as_xyz
'x, y, z'
'-x+1/2, y+1/2, -z+1/2'
'-x, -y, -z'
'x-1/2, -y-1/2, z-1/2'

loop_
_atom_site_type_symbol
_atom_site_label
_atom_site_fract_x
_atom_site_fract_y
_atom_site_fract_z
_atom_site_U_iso_or_equiv
_atom_site_adp_type
_atom_site_calc_flag
_atom_site_refinement_flags
_atom_site_occupancy
C C1 0.9774(4) 0.25545(18) 0.4259(2) 0.0282(5) Uani d . 1
C C2 1.0307(4) 0.37144(19) 0.4135(2) 0.0409(6) Uani d . 1
H H2 0.9180 0.4203 0.3647 0.049 Uiso calc R 1
C C3 1.3901(4) 0.3422(2) 0.5386(2) 0.0427(6) Uani d . 1
H H3 1.5358 0.3699 0.5799 0.051 Uiso calc R 1
C C4 1.3403(4) 0.2262(2) 0.5520(2) 0.0339(5) Uani d . 1
H H4 1.4536 0.1779 0.6012 0.041 Uiso calc R 1
Fe Fe1 1.0000 0.0000 0.5000 0.02725(14) Uani d S 1
N N1 1.1337(3) 0.18183(14) 0.49610(15) 0.0278(4) Uani d . 1
N N2 1.2368(4) 0.41551(17) 0.4687(2) 0.0494(6) Uani d . 1
O O1 1.0896(4) -0.03809(17) 0.33254(17) 0.0428(5) Uani d . 1
H H3W 1.040(5) -0.094(2) 0.289(3) 0.060(10) Uiso d . 1
C C5 0.7515(4) 0.20547(18) 0.36618(19) 0.0276(5) Uani d . 1
N N6 0.5727(3) 0.25873(15) 0.28911(18) 0.0346(4) Uani d . 1
N N4 0.4867(3) 0.07881(16) 0.31563(18) 0.0365(5) Uani d . 1
N N3 0.7048(3) 0.09427(15) 0.38489(16) 0.0304(4) Uani d . 1
N N5 0.4080(3) 0.17719(17) 0.25824(19) 0.0401(5) Uani d . 1
H H2W 1.209(5) -0.015(2) 0.325(3) 0.056(9) Uiso d . 1

loop_
_atom_site_aniso_label
_atom_site_aniso_U_11
_atom_site_aniso_U_22
_atom_site_aniso_U_33
_atom_site_aniso_U_12
_atom_site_aniso_U_13
_atom_site_aniso_U_23
C1 0.0277(12) 0.0230(10) 0.0325(11) -0.0012(9) 0.0056(9) 0.0002(9)
C2 0.0370(14) 0.0246(12) 0.0554(15) -0.0010(11) 0.0026(12) 0.0083(11)
C3 0.0348(14) 0.0376(13) 0.0501(14) -0.0101(12) 0.0018(11) -0.0023(12)
C4 0.0290(12) 0.0329(12) 0.0358(12) 0.0005(10) 0.0020(10) 0.0006(10)
Fe1 0.0282(2) 0.0188(2) 0.0329(2) 0.00003(19) 0.00473(17) 0.00209(18)
N1 0.0274(10) 0.0246(9) 0.0307(9) 0.0000(8) 0.0064(8) 0.0015(7)
N2 0.0421(13) 0.0297(11) 0.0692(14) -0.0106(10) 0.0023(11) 0.0035(10)
O1 0.0459(12) 0.0387(10) 0.0477(10) -0.0169(9) 0.0194(9) -0.0150(8)
C5 0.0290(12) 0.0236(10) 0.0305(10) 0.0022(9) 0.0085(9) 0.0035(9)
N6 0.0296(10) 0.0303(10) 0.0406(10) 0.0008(9) 0.0035(8) 0.0071(8)
N4 0.0290(10) 0.0331(10) 0.0440(11) -0.0037(9) 0.0039(9) 0.0009(9)
N3 0.0267(10) 0.0243(9) 0.0376(10) -0.0038(8) 0.0038(8) 0.0015(8)
N5 0.0296(11) 0.0398(11) 0.0455(11) -0.0009(9) 0.0008(9) 0.0056(9)

loop_
_atom_type_symbol
_atom_type_description
_atom_type_scat_dispersion_real
_atom_type_scat_dispersion_imag
_atom_type_scat_source
C C 0.0033 0.0016 'International Tables Vol C Tables 4.2.6.8 and 6.1.1.4'
H H 0.0000 0.0000 'International Tables Vol C Tables 4.2.6.8 and 6.1.1.4'
N N 0.0061 0.0033 'International Tables Vol C Tables 4.2.6.8 and 6.1.1.4'
O O 0.0106 0.0060 'International Tables Vol C Tables 4.2.6.8 and 6.1.1.4'
Fe Fe 0.3463 0.8444 'International Tables Vol C Tables 4.2.6.8 and 6.1.1.4'

loop_
_geom_angle_atom_site_label_1
_geom_angle_atom_site_label_2
_geom_angle_atom_site_label_3
_geom_angle_site_symmetry_1
_geom_angle_site_symmetry_3
_geom_angle
_geom_angle_publ_flag
N1 C1 C2 . . 120.9(2) ?
N1 C1 C5 . . 115.82(18) ?
C2 C1 C5 . . 123.23(19) ?
N2 C2 C1 . . 122.5(2) ?
N2 C2 H2 . . 118.8 ?
C1 C2 H2 . . 118.8 ?
N2 C3 C4 . . 122.2(2) ?
N2 C3 H3 . . 118.9 ?
C4 C3 H3 . . 118.9 ?
N1 C4 C3 . . 121.6(2) ?
N1 C4 H4 . . 119.2 ?
C3 C4 H4 . . 119.2 ?
O1 Fe1 O1 . 3_756 180.0000(10) y
O1 Fe1 N3 . 3_756 91.89(7) y
O1 Fe1 N3 3_756 3_756 88.11(7) y
O1 Fe1 N3 . . 88.11(7) ?
O1 Fe1 N3 3_756 . 91.89(7) ?
N3 Fe1 N3 3_756 . 180.00(9) y
O1 Fe1 N1 . . 90.05(7) y
O1 Fe1 N1 3_756 . 89.95(7) y
N3 Fe1 N1 3_756 . 103.34(6) y
N3 Fe1 N1 . . 76.66(6) y
O1 Fe1 N1 . 3_756 89.95(7) ?
O1 Fe1 N1 3_756 3_756 90.05(7) ?
N3 Fe1 N1 3_756 3_756 76.66(6) ?
N3 Fe1 N1 . 3_756 103.34(6) ?
N1 Fe1 N1 . 3_756 180.0 y
C4 N1 C1 . . 116.58(18) ?
C4 N1 Fe1 . . 130.16(14) ?
C1 N1 Fe1 . . 113.26(13) ?
C2 N2 C3 . . 116.2(2) ?
Fe1 O1 H3W . . 123(2) ?
Fe1 O1 H2W . . 118(2) ?
H3W O1 H2W . . 114(3) ?
N6 C5 N3 . . 111.61(18) ?
N6 C5 C1 . . 127.20(19) ?
N3 C5 C1 . . 121.19(18) ?
C5 N6 N5 . . 105.06(17) ?
N5 N4 N3 . . 109.14(17) ?
C5 N3 N4 . . 104.87(17) ?
C5 N3 Fe1 . . 112.97(13) ?
N4 N3 Fe1 . . 141.95(14) ?
N4 N5 N6 . . 109.32(17) ?

loop_
_geom_bond_atom_site_label_1
_geom_bond_atom_site_label_2
_geom_bond_site_symmetry_2
_geom_bond_distance
_geom_bond_publ_flag
C1 N1 . 1.342(3) ?
C1 C2 . 1.385(3) ?
C1 C5 . 1.461(3) ?
C2 N2 . 1.327(3) ?
C2 H2 . 0.9300 ?
C3 N2 . 1.328(3) ?
C3 C4 . 1.381(3) ?
C3 H3 . 0.9300 ?
C4 N1 . 1.333(3) ?
C4 H4 . 0.9300 ?
Fe1 O1 . 2.0742(18) y
Fe1 O1 3_756 2.0742(18) ?
Fe1 N3 3_756 2.1715(17) ?
Fe1 N3 . 2.1715(17) y
Fe1 N1 . 2.2424(17) y
Fe1 N1 3_756 2.2424(17) ?
O1 H3W . 0.80(3) ?
O1 H2W . 0.79(3) ?
C5 N6 . 1.325(3) ?
C5 N3 . 1.334(3) ?
N6 N5 . 1.341(3) ?
N4 N5 . 1.316(3) ?
N4 N3 . 1.342(2) ?

loop_
_geom_hbond_atom_site_label_D
_geom_hbond_atom_site_label_H
_geom_hbond_atom_site_label_A
_geom_hbond_site_symmetry_A
_geom_hbond_distance_DH
_geom_hbond_distance_HA
_geom_hbond_distance_DA
_geom_hbond_angle_DHA
O1 H3W N6 2_645 0.80(3) 1.94(3) 2.730(3) 170(3)
O1 H2W N4 1_655 0.79(3) 2.01(3) 2.794(3) 167(3)
